data_4506328
loop_
_publ_author_name
'Gu, Jinzhong'
'Gao, Zhuqing'
'Tang, Yu'

_publ_section_title
;
 pH and Auxiliary Ligand Influence on the Structural Variations of
 5(2&#x2032;-Carboxylphenyl) Nicotate Coordination Polymers
;
_journal_issue 6
_journal_name_full 'Crystal Growth &amp; Design'
_journal_page_first 3312
_journal_paper_doi 10.1021/cg300442b
_journal_volume 12
_journal_year 2012
_chemical_formula_sum 'C23 H17 Mn N3 O5'
_chemical_formula_weight 470.34
_chemical_name_systematic
; 
 ? 
;
_space_group_IT_number 14
_symmetry_cell_setting monoclinic
_symmetry_space_group_name_Hall '-P 2ybc'
_symmetry_space_group_name_H-M 'P 1 21/c 1'
_atom_sites_solution_hydrogens geom
_atom_sites_solution_primary direct
_atom_sites_solution_secondary difmap
_audit_creation_method SHELXL-97
_cell_angle_alpha 90.00
_cell_angle_beta 105.955(2)
_cell_angle_gamma 90.00
_cell_formula_units_Z 4
_cell_length_a 16.567(4)
_cell_length_b 9.838(2)
_cell_length_c 13.030(3)
_cell_measurement_temperature 296(2)
_cell_volume 2041.9(8)
_computing_cell_refinement 'Bruker SAINT'
_computing_data_collection 'Bruker APEX2'
_computing_data_reduction 'Bruker SAINT'
_computing_molecular_graphics 'Bruker SHELXTL'
_computing_publication_material 'Bruker SHELXTL'
_computing_structure_refinement 'SHELXL-97 (Sheldrick, 2008)'
_computing_structure_solution 'SHELXS-97 (Sheldrick, 2008)'
_diffrn_ambient_temperature 296(2)
_diffrn_measured_fraction_theta_full 0.992
_diffrn_measured_fraction_theta_max 0.992
_diffrn_measurement_device_type 'Bruker APEX-II CCD'
_diffrn_measurement_method '\f and \w scans'
_diffrn_radiation_monochromator graphite
_diffrn_radiation_source 'fine-focus sealed tube'
_diffrn_radiation_type MoK\a
_diffrn_radiation_wavelength 0.71073
_diffrn_reflns_av_R_equivalents 0.0693
_diffrn_reflns_av_sigmaI/netI 0.1151
_diffrn_reflns_limit_h_max 20
_diffrn_reflns_limit_h_min -17
_diffrn_reflns_limit_k_max 11
_diffrn_reflns_limit_k_min -11
_diffrn_reflns_limit_l_max 10
_diffrn_reflns_limit_l_min -15
_diffrn_reflns_number 9470
_diffrn_reflns_theta_full 25.49
_diffrn_reflns_theta_max 25.49
_diffrn_reflns_theta_min 2.43
_exptl_absorpt_coefficient_mu 0.689
_exptl_absorpt_correction_T_max 0.8521
_exptl_absorpt_correction_T_min 0.8305
_exptl_absorpt_correction_type multi-scan
_exptl_absorpt_process_details SADABS
_exptl_crystal_colour yellow
_exptl_crystal_density_diffrn 1.530
_exptl_crystal_density_method 'not measured'
_exptl_crystal_description block
_exptl_crystal_F_000 964
_exptl_crystal_size_max 0.28
_exptl_crystal_size_mid 0.24
_exptl_crystal_size_min 0.24
_refine_diff_density_max 0.326
_refine_diff_density_min -0.381
_refine_diff_density_rms 0.076
_refine_ls_extinction_method none
_refine_ls_goodness_of_fit_ref 1.038
_refine_ls_hydrogen_treatment constr
_refine_ls_matrix_type full
_refine_ls_number_parameters 290
_refine_ls_number_reflns 3761
_refine_ls_number_restraints 0
_refine_ls_restrained_S_all 1.038
_refine_ls_R_factor_all 0.0910
_refine_ls_R_factor_gt 0.0542
_refine_ls_shift/su_max 0.000
_refine_ls_shift/su_mean 0.000
_refine_ls_structure_factor_coef Fsqd
_refine_ls_weighting_details 'calc w=1/[\s^2^(Fo^2^)+(0.0000P)^2^+0.0000P] where P=(Fo^2^+2Fc^2^)/3'
_refine_ls_weighting_scheme calc
_refine_ls_wR_factor_gt 0.1178
_refine_ls_wR_factor_ref 0.1363
_reflns_number_gt 2507
_reflns_number_total 3761
_reflns_threshold_expression >2sigma(I)
_cod_data_source_file cg300442b_si_002.cif
_cod_data_source_block p21c_(Compound_5)
_cod_depositor_comments
;
The following automatic conversions were performed:

'_symmetry_cell_setting' value 'Monoclinic' changed to 'monoclinic'
according to /home/saulius/struct/CIF-dictionaries/cif_core.dic
dictionary named 'cif_core.dic' version 2.4.1 from 2010-06-29.

Automatic conversion script
Id: cif_fix_values 1891 2012-01-12 08:04:46Z andrius 
;
_cod_original_sg_symbol_H-M P2(1)/c
_cod_database_code 4506328

loop_
_symmetry_equiv_pos_as_xyz
'x, y, z'
'-x, y+1/2, -z+1/2'
'-x, -y, -z'
'x, -y-1/2, z-1/2'

loop_
_atom_site_label
_atom_site_type_symbol
_atom_site_fract_x
_atom_site_fract_y
_atom_site_fract_z
_atom_site_U_iso_or_equiv
_atom_site_adp_type
_atom_site_occupancy
_atom_site_symmetry_multiplicity
_atom_site_calc_flag
_atom_site_refinement_flags
Mn1 Mn 0.73036(4) 0.53256(6) 0.37358(4) 0.0271(2) Uani 1 1 d .
N3 N 0.78353(19) 0.4716(3) 0.5456(2) 0.0283(8) Uani 1 1 d .
N2 N 0.6704(2) 0.7260(3) 0.4182(2) 0.0302(8) Uani 1 1 d .
C5 C 0.5449(2) 0.5898(4) 0.3823(3) 0.0281(9) Uani 1 1 d .
C14 C 0.8363(2) 0.3958(4) 0.7584(3) 0.0308(9) Uani 1 1 d .
H14 H 0.8543 0.3701 0.8297 0.037 Uiso 1 1 calc R
C16 C 0.8462(2) 0.5360(4) 0.6151(3) 0.0284(9) Uani 1 1 d .
H16 H 0.8726 0.6070 0.5899 0.034 Uiso 1 1 calc R
C15 C 0.8743(2) 0.5037(4) 0.7221(3) 0.0268(9) Uani 1 1 d .
C17 C 0.9456(2) 0.5772(4) 0.7976(3) 0.0294(9) Uani 1 1 d .
C6 C 0.5869(2) 0.7245(4) 0.4062(3) 0.0277(9) Uani 1 1 d .
O5 O 0.66847(18) 0.6044(3) 0.2069(2) 0.0371(7) Uani 1 1 d .
H1W H 0.7149 0.6397 0.2027 0.12(3) Uiso 1 1 d R
H2W H 0.6626 0.5402 0.1653 0.187 Uiso 1 1 d R
N1 N 0.59488(19) 0.4836(3) 0.3753(2) 0.0304(8) Uani 1 1 d .
C11 C 0.7474(2) 0.3680(4) 0.5839(3) 0.0275(9) Uani 1 1 d .
H11 H 0.7036 0.3220 0.5369 0.033 Uiso 1 1 calc R
C12 C 0.7716(2) 0.3262(4) 0.6888(3) 0.0266(9) Uani 1 1 d .
C22 C 0.9363(2) 0.7062(4) 0.8388(3) 0.0308(9) Uani 1 1 d .
C2 C 0.4776(3) 0.3346(4) 0.3478(3) 0.0386(11) Uani 1 1 d .
H2 H 0.4567 0.2464 0.3378 0.046 Uiso 1 1 calc R
C20 C 1.0801(3) 0.6952(5) 0.9465(3) 0.0440(12) Uani 1 1 d .
H20 H 1.1253 0.7351 0.9959 0.053 Uiso 1 1 calc R
C8 C 0.5860(3) 0.9635(4) 0.4321(3) 0.0446(11) Uani 1 1 d .
H8 H 0.5577 1.0436 0.4378 0.053 Uiso 1 1 calc R
C1 C 0.5602(3) 0.3611(4) 0.3577(3) 0.0340(10) Uani 1 1 d .
H1 H 0.5945 0.2884 0.3516 0.041 Uiso 1 1 calc R
C18 C 1.0197(3) 0.5124(4) 0.8312(4) 0.0460(12) Uani 1 1 d .
H18 H 1.0252 0.4268 0.8036 0.055 Uiso 1 1 calc R
C9 C 0.6702(3) 0.9661(4) 0.4431(4) 0.0470(12) Uani 1 1 d .
H9 H 0.7000 1.0474 0.4547 0.056 Uiso 1 1 calc R
C3 C 0.4260(3) 0.4436(4) 0.3532(3) 0.0412(11) Uani 1 1 d .
H3 H 0.3690 0.4305 0.3449 0.049 Uiso 1 1 calc R
C4 C 0.4604(2) 0.5715(4) 0.3709(3) 0.0367(10) Uani 1 1 d .
H4 H 0.4267 0.6457 0.3752 0.044 Uiso 1 1 calc R
C21 C 1.0047(3) 0.7621(4) 0.9140(3) 0.0389(11) Uani 1 1 d .
H21 H 0.9991 0.8468 0.9430 0.047 Uiso 1 1 calc R
C7 C 0.5430(3) 0.8429(4) 0.4127(3) 0.0359(10) Uani 1 1 d .
H7 H 0.4854 0.8405 0.4040 0.043 Uiso 1 1 calc R
C10 C 0.7097(3) 0.8452(4) 0.4365(3) 0.0422(11) Uani 1 1 d .
H10 H 0.7674 0.8466 0.4452 0.051 Uiso 1 1 calc R
C19 C 1.0884(3) 0.5687(5) 0.9055(4) 0.0516(13) Uani 1 1 d .
H19 H 1.1389 0.5217 0.9271 0.062 Uiso 1 1 calc R
C13 C 0.7272(2) 0.2068(4) 0.7209(3) 0.0302(9) Uani 1 1 d .
O1 O 0.66770(16) 0.1561(3) 0.6507(2) 0.0385(7) Uani 1 1 d .
C23 C 0.8565(3) 0.7867(4) 0.8065(3) 0.0347(10) Uani 1 1 d .
O4 O 0.8111(2) 0.7735(3) 0.7137(2) 0.0682(11) Uani 1 1 d .
O2 O 0.75261(17) 0.1662(3) 0.8171(2) 0.0379(7) Uani 1 1 d .
O3 O 0.84105(17) 0.8614(3) 0.8759(2) 0.0415(7) Uani 1 1 d .

loop_
_atom_site_aniso_label
_atom_site_aniso_U_11
_atom_site_aniso_U_22
_atom_site_aniso_U_33
_atom_site_aniso_U_23
_atom_site_aniso_U_13
_atom_site_aniso_U_12
Mn1 0.0289(4) 0.0267(3) 0.0250(3) 0.0011(3) 0.0061(3) 0.0019(3)
N3 0.0320(19) 0.0282(18) 0.0244(18) 0.0032(15) 0.0072(15) -0.0026(15)
N2 0.0279(19) 0.0308(19) 0.0302(19) -0.0061(15) 0.0051(15) 0.0001(15)
C5 0.033(2) 0.031(2) 0.019(2) -0.0016(17) 0.0065(18) 0.0037(19)
C14 0.035(2) 0.031(2) 0.023(2) 0.0003(18) 0.0020(18) -0.0052(19)
C16 0.038(2) 0.023(2) 0.026(2) -0.0004(18) 0.0133(19) -0.0038(18)
C15 0.028(2) 0.028(2) 0.024(2) -0.0020(16) 0.0065(17) 0.0021(17)
C17 0.038(2) 0.025(2) 0.023(2) -0.0007(17) 0.0051(19) -0.0025(18)
C6 0.034(2) 0.030(2) 0.019(2) 0.0000(17) 0.0079(18) 0.0055(18)
O5 0.0376(18) 0.0350(16) 0.0341(17) 0.0016(13) 0.0020(13) 0.0046(14)
N1 0.0311(19) 0.0306(19) 0.0287(19) -0.0032(15) 0.0067(15) -0.0005(16)
C11 0.029(2) 0.028(2) 0.023(2) -0.0020(17) 0.0032(17) 0.0003(18)
C12 0.027(2) 0.025(2) 0.027(2) 0.0009(17) 0.0074(18) 0.0020(17)
C22 0.027(2) 0.036(2) 0.029(2) -0.0028(18) 0.0054(18) -0.0031(18)
C2 0.047(3) 0.042(3) 0.027(2) -0.005(2) 0.009(2) -0.013(2)
C20 0.035(3) 0.050(3) 0.038(3) 0.002(2) -0.004(2) -0.012(2)
C8 0.056(3) 0.035(3) 0.042(3) -0.007(2) 0.013(2) 0.007(2)
C1 0.039(3) 0.030(2) 0.031(2) -0.0002(18) 0.0058(19) -0.0006(19)
C18 0.039(3) 0.040(3) 0.055(3) -0.012(2) 0.007(2) 0.000(2)
C9 0.054(3) 0.032(2) 0.054(3) -0.015(2) 0.014(2) -0.007(2)
C3 0.028(2) 0.057(3) 0.036(3) -0.002(2) 0.005(2) -0.007(2)
C4 0.030(2) 0.043(3) 0.037(3) 0.000(2) 0.009(2) 0.007(2)
C21 0.040(3) 0.037(2) 0.037(3) -0.006(2) 0.006(2) -0.011(2)
C7 0.036(2) 0.038(2) 0.035(2) 0.000(2) 0.011(2) 0.011(2)
C10 0.040(3) 0.038(3) 0.047(3) -0.012(2) 0.010(2) -0.006(2)
C19 0.033(3) 0.059(3) 0.054(3) 0.004(2) -0.004(2) 0.002(2)
C13 0.033(2) 0.024(2) 0.034(2) 0.0036(18) 0.010(2) 0.0044(18)
O1 0.0346(17) 0.0345(16) 0.0383(17) 0.0057(13) -0.0036(14) -0.0100(13)
C23 0.037(3) 0.034(2) 0.032(3) -0.003(2) 0.008(2) -0.002(2)
O4 0.069(2) 0.077(2) 0.042(2) -0.0238(18) -0.0126(18) 0.0409(19)
O2 0.0464(18) 0.0375(16) 0.0266(16) 0.0079(13) 0.0046(13) -0.0102(13)
O3 0.0373(17) 0.0446(18) 0.0413(17) -0.0146(15) 0.0083(14) 0.0051(14)

loop_
_atom_type_symbol
_atom_type_description
_atom_type_scat_dispersion_real
_atom_type_scat_dispersion_imag
_atom_type_scat_source
C C 0.0033 0.0016 'International Tables Vol C Tables 4.2.6.8 and 6.1.1.4'
H H 0.0000 0.0000 'International Tables Vol C Tables 4.2.6.8 and 6.1.1.4'
N N 0.0061 0.0033 'International Tables Vol C Tables 4.2.6.8 and 6.1.1.4'
O O 0.0106 0.0060 'International Tables Vol C Tables 4.2.6.8 and 6.1.1.4'
Mn Mn 0.3368 0.7283 'International Tables Vol C Tables 4.2.6.8 and 6.1.1.4'

loop_
_geom_angle_atom_site_label_1
_geom_angle_atom_site_label_2
_geom_angle_atom_site_label_3
_geom_angle
_geom_angle_site_symmetry_1
_geom_angle_site_symmetry_3
O3 Mn1 O2 102.97(11) 4_575 4_565
O3 Mn1 O5 91.29(11) 4_575 .
O2 Mn1 O5 91.77(10) 4_565 .
O3 Mn1 N3 90.95(11) 4_575 .
O2 Mn1 N3 92.36(10) 4_565 .
O5 Mn1 N3 174.74(11) . .
O3 Mn1 N2 91.22(11) 4_575 .
O2 Mn1 N2 164.84(11) 4_565 .
O5 Mn1 N2 82.51(10) . .
N3 Mn1 N2 92.69(11) . .
O3 Mn1 N1 162.28(11) 4_575 .
O2 Mn1 N1 94.15(11) 4_565 .
O5 Mn1 N1 83.56(11) . .
N3 Mn1 N1 92.90(11) . .
N2 Mn1 N1 71.33(11) . .
C16 N3 C11 116.7(3) . .
C16 N3 Mn1 124.6(2) . .
C11 N3 Mn1 118.6(2) . .
C10 N2 C6 117.9(3) . .
C10 N2 Mn1 123.5(3) . .
C6 N2 Mn1 117.5(2) . .
N1 C5 C4 121.0(4) . .
N1 C5 C6 116.3(3) . .
C4 C5 C6 122.7(4) . .
C12 C14 C15 120.1(4) . .
N3 C16 C15 124.1(3) . .
C16 C15 C14 117.6(3) . .
C16 C15 C17 122.6(3) . .
C14 C15 C17 119.8(3) . .
C18 C17 C22 119.4(4) . .
C18 C17 C15 118.0(3) . .
C22 C17 C15 122.5(3) . .
N2 C6 C7 121.4(4) . .
N2 C6 C5 116.1(3) . .
C7 C6 C5 122.5(4) . .
C1 N1 C5 118.0(3) . .
C1 N1 Mn1 124.4(3) . .
C5 N1 Mn1 117.2(2) . .
N3 C11 C12 123.9(3) . .
C11 C12 C14 117.7(3) . .
C11 C12 C13 118.6(3) . .
C14 C12 C13 123.7(3) . .
C21 C22 C17 118.2(4) . .
C21 C22 C23 118.3(4) . .
C17 C22 C23 123.5(3) . .
C1 C2 C3 117.7(4) . .
C21 C20 C19 119.6(4) . .
C9 C8 C7 120.0(4) . .
N1 C1 C2 124.4(4) . .
C17 C18 C19 122.4(4) . .
C8 C9 C10 118.0(4) . .
C4 C3 C2 119.0(4) . .
C3 C4 C5 119.9(4) . .
C20 C21 C22 121.6(4) . .
C8 C7 C6 118.9(4) . .
N2 C10 C9 123.8(4) . .
C20 C19 C18 118.7(4) . .
O1 C13 O2 125.2(4) . .
O1 C13 C12 117.1(3) . .
O2 C13 C12 117.7(3) . .
O4 C23 O3 125.3(4) . .
O4 C23 C22 118.0(4) . .
O3 C23 C22 116.7(4) . .
C13 O2 Mn1 125.4(2) . 4_566
C23 O3 Mn1 129.4(3) . 4_576

loop_
_geom_bond_atom_site_label_1
_geom_bond_atom_site_label_2
_geom_bond_distance
_geom_bond_site_symmetry_2
Mn1 O3 2.103(3) 4_575
Mn1 O2 2.156(3) 4_565
Mn1 O5 2.245(3) .
Mn1 N3 2.252(3) .
Mn1 N2 2.295(3) .
Mn1 N1 2.302(3) .
N3 C16 1.336(4) .
N3 C11 1.346(4) .
N2 C10 1.330(5) .
N2 C6 1.350(4) .
C5 N1 1.351(5) .
C5 C4 1.379(5) .
C5 C6 1.489(5) .
C14 C12 1.380(5) .
C14 C15 1.382(5) .
C16 C15 1.380(5) .
C15 C17 1.499(5) .
C17 C18 1.345(5) .
C17 C22 1.403(5) .
C6 C7 1.388(5) .
N1 C1 1.328(5) .
C11 C12 1.377(5) .
C12 C13 1.505(5) .
C22 C21 1.391(5) .
C22 C23 1.499(5) .
C2 C1 1.363(5) .
C2 C3 1.386(5) .
C20 C21 1.371(6) .
C20 C19 1.376(6) .
C8 C9 1.362(6) .
C8 C7 1.371(6) .
C18 C19 1.391(6) .
C9 C10 1.372(5) .
C3 C4 1.374(5) .
C13 O1 1.249(4) .
C13 O2 1.272(4) .
C23 O4 1.242(5) .
C23 O3 1.246(4) .
O2 Mn1 2.156(3) 4_566
O3 Mn1 2.103(3) 4_576

loop_
_geom_hbond_atom_site_label_D
_geom_hbond_atom_site_label_H
_geom_hbond_atom_site_label_A
_geom_hbond_distance_DH
_geom_hbond_distance_HA
_geom_hbond_distance_DA
_geom_hbond_angle_DHA
_geom_hbond_site_symmetry_A
O5 H2W O1 0.82 1.94 2.664(4) 146.0 4_565
O5 H1W O3 0.86 2.62 3.111(4) 117.3 4_575
O5 H1W O4 0.86 1.78 2.631(4) 170.7 4_575
